data_7159043
loop_
_publ_author_name
'Shankar, Mallepalli'
'Kumara Swamy, K. C.'

_publ_section_title
;
 Ru(II)-catalysed oxidative (4 + 2) annulation of chromene and coumarin
 carboxylic acids with alkynes/propargylic alcohols: isolation of Ru(0)
 complexes.
;
_journal_issue 1
_journal_name_full 'Organic &amp; biomolecular chemistry'
_journal_page_first 195
_journal_page_last 208
_journal_paper_doi 10.1039/d2ob01890j
_journal_volume 21
_journal_year 2022
_chemical_formula_sum 'C21 H25 Br O4'
_chemical_formula_weight 421.32
_space_group_IT_number 4
_space_group_name_Hall 'P 2yb'
_space_group_name_H-M_alt 'P 1 21 1'
_symmetry_cell_setting monoclinic
_symmetry_space_group_name_H-M 'P 1 21 1'
_atom_sites_solution_hydrogens geom
_atom_sites_solution_primary direct
_atom_sites_solution_secondary difmap
_audit_creation_method SHELXL-97
_audit_update_record
;
2022-10-15 deposited with the CCDC.	2022-11-30 downloaded from the CCDC.
;
_cell_angle_alpha 90.00
_cell_angle_beta 98.432(4)
_cell_angle_gamma 90.00
_cell_formula_units_Z 2
_cell_length_a 5.1663(2)
_cell_length_b 14.7442(5)
_cell_length_c 12.9318(5)
_cell_measurement_reflns_used 3153
_cell_measurement_temperature 293(2)
_cell_measurement_theta_max 24.8620
_cell_measurement_theta_min 2.1020
_cell_volume 974.41(6)
_computing_cell_refinement 'CrysAlisPro 1.171.40.22a (Rigaku OD, 2018)'
_computing_data_collection 'CrysAlisPro 1.171.40.22a (Rigaku OD, 2018)'
_computing_data_reduction 'CrysAlisPro 1.171.40.22a (Rigaku OD, 2018)'
_computing_molecular_graphics 'SHELXS-97 (Sheldrick, 2008)'
_computing_publication_material 'SHELXS-97 (Sheldrick, 2008)'
_computing_structure_refinement 'SHELXL-97 (Sheldrick, 2008)'
_computing_structure_solution 'SHELXS-97 (Sheldrick, 2008)'
_diffrn_ambient_temperature 293(2)
_diffrn_measured_fraction_theta_full 0.999
_diffrn_measured_fraction_theta_max 0.999
_diffrn_measurement_device_type 'XtaLAB Synergy, Single source at offset/far, HyPix3000'
_diffrn_radiation_monochromator graphite
_diffrn_radiation_source 'fine-focus sealed tube'
_diffrn_radiation_type MoK\a
_diffrn_radiation_wavelength 0.71073
_diffrn_reflns_av_R_equivalents 0.0270
_diffrn_reflns_av_sigmaI/netI 0.0452
_diffrn_reflns_limit_h_max 6
_diffrn_reflns_limit_h_min -6
_diffrn_reflns_limit_k_max 15
_diffrn_reflns_limit_k_min -17
_diffrn_reflns_limit_l_max 15
_diffrn_reflns_limit_l_min -14
_diffrn_reflns_number 6289
_diffrn_reflns_theta_full 25.00
_diffrn_reflns_theta_max 25.00
_diffrn_reflns_theta_min 2.11
_exptl_absorpt_coefficient_mu 2.132
_exptl_crystal_colour colourless
_exptl_crystal_density_diffrn 1.436
_exptl_crystal_density_method 'not measured'
_exptl_crystal_description BLOCK
_exptl_crystal_F_000 436
_exptl_crystal_recrystallization_method 'Re-crystallisation from solvent'
_exptl_crystal_size_max 0.24
_exptl_crystal_size_mid 0.22
_exptl_crystal_size_min 0.18
_refine_diff_density_max 0.393
_refine_diff_density_min -0.364
_refine_diff_density_rms 0.052
_refine_ls_abs_structure_details 'Flack H D (1983), Acta Cryst. A39, 876-881'
_refine_ls_abs_structure_Flack -0.014(15)
_refine_ls_extinction_method none
_refine_ls_goodness_of_fit_ref 1.041
_refine_ls_hydrogen_treatment mixed
_refine_ls_matrix_type full
_refine_ls_number_parameters 238
_refine_ls_number_reflns 2954
_refine_ls_number_restraints 1
_refine_ls_restrained_S_all 1.040
_refine_ls_R_factor_all 0.0679
_refine_ls_R_factor_gt 0.0544
_refine_ls_shift/su_max 0.000
_refine_ls_shift/su_mean 0.000
_refine_ls_structure_factor_coef Fsqd
_refine_ls_weighting_details 'calc w=1/[\s^2^(Fo^2^)+(0.0898P)^2^+0.0000P] where P=(Fo^2^+2Fc^2^)/3'
_refine_ls_weighting_scheme calc
_refine_ls_wR_factor_gt 0.1328
_refine_ls_wR_factor_ref 0.1402
_reflns_number_gt 2397
_reflns_number_total 2954
_reflns_threshold_expression >2sigma(I)
_cod_data_source_file d2ob01890j3.cif
_cod_data_source_block Compound5cj
_cod_depositor_comments 'Adding full bibliography for 7159040--7159044.cif.'
_cod_database_code 7159043

loop_
_symmetry_equiv_pos_as_xyz
'x, y, z'
'-x, y+1/2, -z'

loop_
_atom_site_label
_atom_site_type_symbol
_atom_site_fract_x
_atom_site_fract_y
_atom_site_fract_z
_atom_site_U_iso_or_equiv
_atom_site_adp_type
_atom_site_occupancy
_atom_site_symmetry_multiplicity
_atom_site_calc_flag
_atom_site_refinement_flags
_atom_site_disorder_assembly
_atom_site_disorder_group
Br1 Br 0.11351(13) 0.38867(5) -0.02578(5) 0.0678(3) Uani 1 1 d . . .
O1 O 0.0450(8) 0.7012(3) 0.2661(4) 0.0560(12) Uani 1 1 d . . .
O4 O -0.3147(8) 0.6841(3) 0.1042(4) 0.0570(12) Uani 1 1 d . . .
O3 O 0.8264(10) 0.6281(3) 0.4891(4) 0.0665(13) Uani 1 1 d . . .
O2 O 0.6997(11) 0.7708(3) 0.4783(4) 0.0760(15) Uani 1 1 d . . .
C5 C 0.0644(11) 0.6281(4) 0.2037(5) 0.0452(14) Uani 1 1 d . . .
C14 C 0.8038(11) 0.3703(4) 0.2973(5) 0.0458(15) Uani 1 1 d . . .
H14A H 0.8068 0.4041 0.2331 0.055 Uiso 1 1 calc R . .
H14B H 0.9735 0.3773 0.3399 0.055 Uiso 1 1 calc R . .
C13 C 0.5951(11) 0.4107(4) 0.3556(4) 0.0443(15) Uani 1 1 d . . .
H13A H 0.6000 0.3790 0.4216 0.053 Uiso 1 1 calc R . .
H13B H 0.4247 0.3997 0.3150 0.053 Uiso 1 1 calc R . .
C6 C -0.1295(11) 0.6170(4) 0.1157(5) 0.0468(14) Uani 1 1 d . . .
C3 C 0.4616(10) 0.5806(4) 0.3209(4) 0.0381(13) Uani 1 1 d . . .
C9 C 0.2816(11) 0.4944(4) 0.1549(4) 0.0417(13) Uani 1 1 d . . .
H9 H 0.4208 0.4538 0.1653 0.050 Uiso 1 1 calc R . .
C4 C 0.2650(11) 0.5645(4) 0.2252(5) 0.0426(14) Uani 1 1 d . . .
C21 C -0.5003(13) 0.6828(5) 0.0097(6) 0.0581(17) Uani 1 1 d . . .
H21A H -0.4086 0.6788 -0.0495 0.087 Uiso 1 1 calc R . .
H21B H -0.6026 0.7373 0.0052 0.087 Uiso 1 1 calc R . .
H21C H -0.6136 0.6312 0.0105 0.087 Uiso 1 1 calc R . .
C2 C 0.4730(12) 0.6676(4) 0.3578(5) 0.0489(15) Uani 1 1 d . . .
C1 C 0.2967(12) 0.7400(4) 0.3062(6) 0.0581(18) Uani 1 1 d . . .
H1A H 0.2750 0.7874 0.3563 0.070 Uiso 1 1 calc R . .
H1B H 0.3740 0.7669 0.2494 0.070 Uiso 1 1 calc R . .
C10 C 0.6638(13) 0.6954(5) 0.4428(5) 0.0571(17) Uani 1 1 d . . .
C7 C -0.1146(10) 0.5467(5) 0.0505(5) 0.0459(15) Uani 1 1 d . . .
H7 H -0.2420 0.5392 -0.0076 0.055 Uiso 1 1 calc R . .
C12 C 0.6232(11) 0.5124(4) 0.3777(5) 0.0431(13) Uani 1 1 d . . .
C15 C 0.7606(13) 0.2712(5) 0.2708(6) 0.0623(19) Uani 1 1 d . . .
H15A H 0.5984 0.2647 0.2230 0.075 Uiso 1 1 calc R . .
H15B H 0.7420 0.2381 0.3341 0.075 Uiso 1 1 calc R . .
C8 C 0.0902(12) 0.4854(4) 0.0697(5) 0.0462(14) Uani 1 1 d . . .
C11 C 0.8022(13) 0.5391(4) 0.4581(5) 0.0565(17) Uani 1 1 d . . .
C16 C 0.9808(14) 0.2294(5) 0.2214(6) 0.070(2) Uani 1 1 d . . .
H16A H 1.0146 0.2661 0.1635 0.105 Uiso 1 1 calc R . .
H16B H 0.9317 0.1694 0.1972 0.105 Uiso 1 1 calc R . .
H16C H 1.1358 0.2262 0.2723 0.105 Uiso 1 1 calc R . .
C18 C 1.1686(16) 0.5217(6) 0.6083(7) 0.075(2) Uani 1 1 d . . .
H18A H 1.0688 0.5619 0.6469 0.090 Uiso 1 1 calc R . .
H18B H 1.2881 0.5591 0.5756 0.090 Uiso 1 1 calc R . .
C19 C 1.328(2) 0.4603(6) 0.6852(7) 0.094(3) Uani 1 1 d . . .
H19A H 1.2083 0.4237 0.7188 0.112 Uiso 1 1 calc R . .
H19B H 1.4250 0.4193 0.6464 0.112 Uiso 1 1 calc R . .
C17 C 0.991(2) 0.4795(6) 0.5277(7) 0.095(3) Uani 1 1 d . . .
H17A H 0.8900 0.4354 0.5603 0.114 Uiso 1 1 calc R . .
H17B H 1.0943 0.4462 0.4834 0.114 Uiso 1 1 calc R . .
C20 C 1.5096(19) 0.5022(7) 0.7653(8) 0.113(4) Uani 1 1 d . . .
H20A H 1.6175 0.5441 0.7341 0.169 Uiso 1 1 calc R . .
H20B H 1.6177 0.4565 0.8027 0.169 Uiso 1 1 calc R . .
H20C H 1.4154 0.5341 0.8127 0.169 Uiso 1 1 calc R . .

loop_
_atom_site_aniso_label
_atom_site_aniso_U_11
_atom_site_aniso_U_22
_atom_site_aniso_U_33
_atom_site_aniso_U_23
_atom_site_aniso_U_13
_atom_site_aniso_U_12
Br1 0.0816(5) 0.0624(4) 0.0539(4) -0.0138(4) -0.0088(3) 0.0047(4)
O1 0.047(2) 0.046(3) 0.069(3) -0.016(2) -0.010(2) 0.012(2)
O4 0.045(2) 0.063(3) 0.059(3) 0.009(2) -0.005(2) 0.011(2)
O3 0.076(3) 0.048(3) 0.063(3) -0.011(2) -0.032(2) 0.005(2)
O2 0.096(4) 0.049(3) 0.070(3) -0.017(2) -0.032(3) 0.008(3)
C5 0.036(3) 0.052(4) 0.046(3) 0.003(3) -0.002(2) 0.001(3)
C14 0.041(3) 0.040(4) 0.055(3) 0.002(3) 0.002(2) 0.000(3)
C13 0.042(3) 0.044(4) 0.045(3) 0.007(3) -0.003(2) -0.002(3)
C6 0.038(3) 0.050(4) 0.051(4) 0.009(3) 0.000(3) 0.002(3)
C3 0.034(3) 0.042(3) 0.038(3) 0.002(3) 0.003(2) -0.001(2)
C9 0.039(3) 0.044(3) 0.041(3) 0.001(3) 0.001(2) -0.002(3)
C4 0.041(3) 0.044(3) 0.041(3) 0.005(3) -0.001(2) -0.006(3)
C21 0.046(3) 0.055(4) 0.066(4) 0.012(4) -0.017(3) 0.002(3)
C2 0.053(4) 0.041(4) 0.050(4) -0.002(3) -0.001(3) 0.003(3)
C1 0.054(4) 0.046(4) 0.067(4) -0.014(3) -0.017(3) 0.010(3)
C10 0.059(4) 0.051(4) 0.055(4) -0.003(3) -0.010(3) 0.003(3)
C7 0.039(3) 0.051(4) 0.045(4) 0.001(3) -0.006(3) -0.003(3)
C12 0.044(3) 0.041(3) 0.043(3) -0.001(3) -0.001(3) -0.002(3)
C15 0.052(4) 0.057(4) 0.079(5) -0.011(4) 0.013(3) -0.007(3)
C8 0.052(4) 0.042(3) 0.044(3) -0.004(3) 0.002(3) -0.008(3)
C11 0.064(4) 0.043(4) 0.055(4) -0.006(3) -0.014(3) 0.008(3)
C16 0.068(5) 0.062(5) 0.080(5) -0.009(4) 0.014(4) 0.011(4)
C18 0.068(5) 0.080(6) 0.068(5) 0.002(4) -0.022(4) 0.008(4)
C19 0.106(7) 0.079(6) 0.078(6) -0.015(5) -0.045(5) 0.021(5)
C17 0.121(7) 0.061(5) 0.081(6) -0.009(5) -0.059(5) 0.018(5)
C20 0.104(7) 0.110(8) 0.105(7) -0.010(6) -0.052(6) 0.012(6)

loop_
_atom_type_symbol
_atom_type_description
_atom_type_scat_dispersion_real
_atom_type_scat_dispersion_imag
_atom_type_scat_source
C C 0.0033 0.0016 'International Tables Vol C Tables 4.2.6.8 and 6.1.1.4'
H H 0.0000 0.0000 'International Tables Vol C Tables 4.2.6.8 and 6.1.1.4'
O O 0.0106 0.0060 'International Tables Vol C Tables 4.2.6.8 and 6.1.1.4'
Br Br -0.2901 2.4595 'International Tables Vol C Tables 4.2.6.8 and 6.1.1.4'

loop_
_geom_angle_atom_site_label_1
_geom_angle_atom_site_label_2
_geom_angle_atom_site_label_3
_geom_angle
_geom_angle_site_symmetry_1
_geom_angle_site_symmetry_3
_geom_angle_publ_flag
C5 O1 C1 112.7(4) . . ?
C6 O4 C21 116.8(5) . . ?
C11 O3 C10 122.5(5) . . ?
O1 C5 C4 122.2(5) . . ?
O1 C5 C6 117.7(5) . . ?
C4 C5 C6 120.1(6) . . ?
C15 C14 C13 113.5(5) . . ?
C15 C14 H14A 108.9 . . ?
C13 C14 H14A 108.9 . . ?
C15 C14 H14B 108.9 . . ?
C13 C14 H14B 108.9 . . ?
H14A C14 H14B 107.7 . . ?
C14 C13 C12 114.9(5) . . ?
C14 C13 H13A 108.5 . . ?
C12 C13 H13A 108.5 . . ?
C14 C13 H13B 108.5 . . ?
C12 C13 H13B 108.5 . . ?
H13A C13 H13B 107.5 . . ?
C7 C6 O4 126.3(6) . . ?
C7 C6 C5 119.7(6) . . ?
O4 C6 C5 114.0(6) . . ?
C2 C3 C12 119.1(5) . . ?
C2 C3 C4 115.2(5) . . ?
C12 C3 C4 125.6(5) . . ?
C8 C9 C4 119.4(5) . . ?
C8 C9 H9 120.3 . . ?
C4 C9 H9 120.3 . . ?
C9 C4 C5 119.0(5) . . ?
C9 C4 C3 124.0(5) . . ?
C5 C4 C3 116.8(5) . . ?
O4 C21 H21A 109.5 . . ?
O4 C21 H21B 109.5 . . ?
H21A C21 H21B 109.5 . . ?
O4 C21 H21C 109.5 . . ?
H21A C21 H21C 109.5 . . ?
H21B C21 H21C 109.5 . . ?
C3 C2 C10 121.9(6) . . ?
C3 C2 C1 121.5(5) . . ?
C10 C2 C1 116.6(6) . . ?
O1 C1 C2 109.6(5) . . ?
O1 C1 H1A 109.8 . . ?
C2 C1 H1A 109.8 . . ?
O1 C1 H1B 109.8 . . ?
C2 C1 H1B 109.8 . . ?
H1A C1 H1B 108.2 . . ?
O2 C10 O3 116.5(6) . . ?
O2 C10 C2 127.5(6) . . ?
O3 C10 C2 116.0(6) . . ?
C6 C7 C8 120.1(5) . . ?
C6 C7 H7 120.0 . . ?
C8 C7 H7 120.0 . . ?
C11 C12 C3 118.2(6) . . ?
C11 C12 C13 117.8(5) . . ?
C3 C12 C13 123.9(5) . . ?
C14 C15 C16 113.2(5) . . ?
C14 C15 H15A 108.9 . . ?
C16 C15 H15A 108.9 . . ?
C14 C15 H15B 108.9 . . ?
C16 C15 H15B 108.9 . . ?
H15A C15 H15B 107.8 . . ?
C9 C8 C7 121.5(6) . . ?
C9 C8 Br1 119.1(5) . . ?
C7 C8 Br1 119.4(4) . . ?
C12 C11 O3 121.9(6) . . ?
C12 C11 C17 127.1(6) . . ?
O3 C11 C17 111.0(5) . . ?
C15 C16 H16A 109.5 . . ?
C15 C16 H16B 109.5 . . ?
H16A C16 H16B 109.5 . . ?
C15 C16 H16C 109.5 . . ?
H16A C16 H16C 109.5 . . ?
H16B C16 H16C 109.5 . . ?
C17 C18 C19 116.9(7) . . ?
C17 C18 H18A 108.1 . . ?
C19 C18 H18A 108.1 . . ?
C17 C18 H18B 108.1 . . ?
C19 C18 H18B 108.1 . . ?
H18A C18 H18B 107.3 . . ?
C20 C19 C18 117.2(7) . . ?
C20 C19 H19A 108.0 . . ?
C18 C19 H19A 108.0 . . ?
C20 C19 H19B 108.0 . . ?
C18 C19 H19B 108.0 . . ?
H19A C19 H19B 107.2 . . ?
C18 C17 C11 118.2(7) . . ?
C18 C17 H17A 107.8 . . ?
C11 C17 H17A 107.8 . . ?
C18 C17 H17B 107.8 . . ?
C11 C17 H17B 107.8 . . ?
H17A C17 H17B 107.1 . . ?
C19 C20 H20A 109.5 . . ?
C19 C20 H20B 109.5 . . ?
H20A C20 H20B 109.5 . . ?
C19 C20 H20C 109.5 . . ?
H20A C20 H20C 109.5 . . ?
H20B C20 H20C 109.5 . . ?

loop_
_geom_bond_atom_site_label_1
_geom_bond_atom_site_label_2
_geom_bond_distance
_geom_bond_site_symmetry_2
_geom_bond_publ_flag
Br1 C8 1.903(6) . ?
O1 C5 1.359(7) . ?
O1 C1 1.446(7) . ?
O4 C6 1.369(7) . ?
O4 C21 1.438(7) . ?
O3 C11 1.374(8) . ?
O3 C10 1.378(8) . ?
O2 C10 1.207(8) . ?
C5 C4 1.395(8) . ?
C5 C6 1.411(8) . ?
C14 C15 1.510(8) . ?
C14 C13 1.525(8) . ?
C14 H14A 0.9700 . ?
C14 H14B 0.9700 . ?
C13 C12 1.530(8) . ?
C13 H13A 0.9700 . ?
C13 H13B 0.9700 . ?
C6 C7 1.346(9) . ?
C3 C2 1.367(8) . ?
C3 C12 1.438(8) . ?
C3 C4 1.501(8) . ?
C9 C8 1.375(8) . ?
C9 C4 1.387(8) . ?
C9 H9 0.9300 . ?
C21 H21A 0.9600 . ?
C21 H21B 0.9600 . ?
C21 H21C 0.9600 . ?
C2 C10 1.424(9) . ?
C2 C1 1.495(8) . ?
C1 H1A 0.9700 . ?
C1 H1B 0.9700 . ?
C7 C8 1.385(8) . ?
C7 H7 0.9300 . ?
C12 C11 1.344(8) . ?
C15 C16 1.514(9) . ?
C15 H15A 0.9700 . ?
C15 H15B 0.9700 . ?
C11 C17 1.510(10) . ?
C16 H16A 0.9600 . ?
C16 H16B 0.9600 . ?
C16 H16C 0.9600 . ?
C18 C17 1.426(10) . ?
C18 C19 1.499(11) . ?
C18 H18A 0.9700 . ?
C18 H18B 0.9700 . ?
C19 C20 1.432(11) . ?
C19 H19A 0.9700 . ?
C19 H19B 0.9700 . ?
C17 H17A 0.9700 . ?
C17 H17B 0.9700 . ?
C20 H20A 0.9600 . ?
C20 H20B 0.9600 . ?
C20 H20C 0.9600 . ?
